data_7038655
loop_
_publ_author_name
'Kim, Yonghwi'
'Haldar, Ritesh'
'Kim, Hyunuk'
'Koo, Jaehyoung'
'Kim, Kimoon'

_publ_section_title
;
 The guest-dependent thermal response of the flexible MOF
 Zn2(BDC)2(DABCO).
;
_journal_issue 10
_journal_name_full 'Dalton transactions (Cambridge, England : 2003)'
_journal_page_first 4187
_journal_page_last 4192
_journal_paper_doi 10.1039/c5dt03710g
_journal_volume 45
_journal_year 2016
_chemical_formula_sum 'C40 H38 N2 O8 Zn2'
_chemical_formula_weight 805.46
_chemical_name_common '[Zn2(BDC)2(DABCO)],3Benzene'
_chemical_name_systematic
; 
 ? 
;
_space_group_crystal_system orthorhombic
_space_group_IT_number 65
_space_group_name_Hall '-C 2 2'
_space_group_name_H-M_alt 'C m m m'
_symmetry_space_group_name_Hall '-C 2 2'
_symmetry_space_group_name_H-M 'C m m m'
_atom_sites_solution_hydrogens geom
_audit_creation_method SHELXL-2014
_audit_update_record
;
2015-10-14 deposited with the CCDC.
2015-10-15 downloaded from the CCDC.
;
_cell_angle_alpha 90
_cell_angle_beta 90
_cell_angle_gamma 90
_cell_formula_units_Z 2
_cell_length_a 14.346(7)
_cell_length_b 16.509(4)
_cell_length_c 9.714(3)
_cell_measurement_reflns_used 1648
_cell_measurement_temperature 298(2)
_cell_measurement_theta_max 29.69
_cell_measurement_theta_min 3.24
_cell_volume 2300.6(14)
_computing_cell_refinement 'Bruker SAINT'
_computing_data_collection 'Bruker APEX2'
_computing_data_reduction 'Bruker SAINT'
_computing_molecular_graphics 'Bruker SHELXTL'
_computing_publication_material 'Bruker SHELXTL'
_computing_structure_refinement 'SHELXL-2014 (Sheldrick, 2014)'
_computing_structure_solution 'SHELXS-97 (Sheldrick 2008)'
_diffrn_ambient_temperature 298(2)
_diffrn_measured_fraction_theta_full 0.903
_diffrn_measured_fraction_theta_max 0.820
_diffrn_measurement_device_type 'Bruker APEX-II CCD'
_diffrn_measurement_method '\f and \w scans'
_diffrn_radiation_type MoK\a
_diffrn_radiation_wavelength 0.71073
_diffrn_reflns_av_R_equivalents 0.0403
_diffrn_reflns_av_unetI/netI 0.0420
_diffrn_reflns_laue_measured_fraction_full 0.903
_diffrn_reflns_laue_measured_fraction_max 0.820
_diffrn_reflns_limit_h_max 19
_diffrn_reflns_limit_h_min -19
_diffrn_reflns_limit_k_max 25
_diffrn_reflns_limit_k_min -22
_diffrn_reflns_limit_l_max 13
_diffrn_reflns_limit_l_min -12
_diffrn_reflns_number 6783
_diffrn_reflns_point_group_measured_fraction_full 0.903
_diffrn_reflns_point_group_measured_fraction_max 0.820
_diffrn_reflns_theta_full 25.242
_diffrn_reflns_theta_max 33.137
_diffrn_reflns_theta_min 1.881
_exptl_absorpt_coefficient_mu 1.087
_exptl_absorpt_correction_T_max 0.7478
_exptl_absorpt_correction_T_min 0.5698
_exptl_absorpt_correction_type multi-scan
_exptl_absorpt_process_details SADABS
_exptl_crystal_colour colorless
_exptl_crystal_density_diffrn 1.163
_exptl_crystal_description block
_exptl_crystal_F_000 832
_exptl_crystal_size_max 0.170
_exptl_crystal_size_mid 0.150
_exptl_crystal_size_min 0.140
_refine_diff_density_max 1.326
_refine_diff_density_min -1.177
_refine_diff_density_rms 0.229
_refine_ls_extinction_coef 0.006(2)
_refine_ls_extinction_expression Fc^*^=kFc[1+0.001xFc^2^\l^3^/sin(2\q)]^-1/4^
_refine_ls_extinction_method SHELXL
_refine_ls_goodness_of_fit_ref 1.141
_refine_ls_hydrogen_treatment constr
_refine_ls_matrix_type full
_refine_ls_number_parameters 71
_refine_ls_number_reflns 2011
_refine_ls_number_restraints 14
_refine_ls_restrained_S_all 1.138
_refine_ls_R_factor_all 0.0767
_refine_ls_R_factor_gt 0.0640
_refine_ls_shift/su_max 0.000
_refine_ls_shift/su_mean 0.000
_refine_ls_structure_factor_coef Fsqd
_refine_ls_weighting_details 'w=1/[\s^2^(Fo^2^)+(0.1769P)^2^] where P=(Fo^2^+2Fc^2^)/3'
_refine_ls_weighting_scheme calc
_refine_ls_wR_factor_gt 0.2021
_refine_ls_wR_factor_ref 0.2349
_reflns_Friedel_coverage 0.000
_reflns_number_gt 1748
_reflns_number_total 2011
_reflns_threshold_expression 'I > 2\s(I)'
_cod_data_source_file c5dt03710g2.cif
_cod_data_source_block DMOF-Benzene-RT
_cod_original_cell_volume 2300.8(14)
_cod_database_code 7038655
_shelx_space_group_comment
; 
The symmetry employed for this shelxl refinement is uniquely defined 
by the following loop, which should always be used as a source of 
symmetry information in preference to the above space-group names. 
They are only intended as comments. 
;
_shelx_estimated_absorpt_t_min 0.837
_shelx_estimated_absorpt_t_max 0.863
_shelxl_version_number 2014-3

loop_
_space_group_symop_operation_xyz
'x, y, z'
'-x, -y, z'
'-x, y, -z'
'x, -y, -z'
'x+1/2, y+1/2, z'
'-x+1/2, -y+1/2, z'
'-x+1/2, y+1/2, -z'
'x+1/2, -y+1/2, -z'
'-x, -y, -z'
'x, y, -z'
'x, -y, z'
'-x, y, z'
'-x+1/2, -y+1/2, -z'
'x+1/2, y+1/2, -z'
'x+1/2, -y+1/2, z'
'-x+1/2, y+1/2, z'

loop_
_atom_site_label
_atom_site_type_symbol
_atom_site_fract_x
_atom_site_fract_y
_atom_site_fract_z
_atom_site_U_iso_or_equiv
_atom_site_adp_type
_atom_site_occupancy
_atom_site_site_symmetry_order
_atom_site_calc_flag
_atom_site_refinement_flags_posn
_atom_site_refinement_flags_adp
_atom_site_refinement_flags_occupancy
Zn1 Zn 0.0000 0.0000 0.34765(5) 0.0192(3) Uani 1 4 d S T P
O1 O 0.0967(2) 0.08671(16) 0.3861(3) 0.0493(7) Uani 1 1 d . . .
N1 N 0.0000 0.0000 0.1338(4) 0.0243(10) Uani 1 4 d S T P
C1 C 0.1230(4) 0.1130(2) 0.5000 0.0328(9) Uani 1 2 d S T P
C2 C 0.1882(3) 0.1839(2) 0.5000 0.0348(9) Uani 1 2 d S T P
C3 C 0.2191(4) 0.2175(3) 0.3787(4) 0.0754(19) Uani 1 1 d . . .
H3 H 0.1984 0.1965 0.2954 0.090 Uiso 1 1 calc R U .
C4 C 0.0000 0.0814(6) 0.0790(12) 0.092(8) Uani 0.5 2 d S T P
H4A H 0.0547 0.1099 0.1120 0.110 Uiso 0.25 1 calc R U P
H4B H -0.0547 0.1099 0.1120 0.110 Uiso 0.25 1 calc R U P
C5 C 0.0815(8) 0.0418(8) 0.0784(7) 0.122(7) Uani 0.5 1 d . . P
H5A H 0.1376 0.0154 0.1114 0.147 Uiso 0.5 1 calc R U P
H5B H 0.0821 0.0972 0.1114 0.147 Uiso 0.5 1 calc R U P
C1S C 0.4038(6) 0.0000 0.5000 0.173(9) Uiso 1 4 d DS . P
H1S H 0.3389 0.0000 0.5000 0.208 Uiso 1 4 calc R U P
C2S C 0.4512(8) 0.0727(5) 0.5000 0.170(7) Uiso 1 2 d DS . P
H2S H 0.4185 0.1214 0.5000 0.204 Uiso 1 2 calc R U P
C3S C 0.0844(14) 0.301(5) 0.1425(9) 0.60(5) Uiso 0.5 1 d D . P
H3S H 0.0862 0.2892 0.2362 0.717 Uiso 0.5 1 calc R U P
C4S C 0.1651(13) 0.319(2) 0.0733(18) 0.43(3) Uiso 0.5 1 d D . P
H4S H 0.2191 0.3319 0.1216 0.520 Uiso 0.5 1 calc R U P
C5S C 0.0000 0.299(2) 0.0720(9) 0.377(17) Uiso 1 2 d DS . P
H5S H -0.0560 0.2975 0.1202 0.452 Uiso 0.5 1 calc R U P

loop_
_atom_site_aniso_label
_atom_site_aniso_U_11
_atom_site_aniso_U_22
_atom_site_aniso_U_33
_atom_site_aniso_U_23
_atom_site_aniso_U_13
_atom_site_aniso_U_12
Zn1 0.0293(5) 0.0179(3) 0.0104(4) 0.000 0.000 0.000
O1 0.061(2) 0.0513(13) 0.0359(13) -0.0033(11) -0.0045(13) -0.0344(13)
N1 0.039(3) 0.0248(18) 0.0093(17) 0.000 0.000 0.000
C1 0.041(3) 0.0275(15) 0.0301(19) 0.000 0.000 -0.0134(15)
C2 0.038(3) 0.0332(17) 0.034(2) 0.000 0.000 -0.0183(16)
C3 0.115(5) 0.081(3) 0.0298(16) -0.001(2) -0.002(2) -0.074(3)
C4 0.23(3) 0.029(4) 0.021(5) 0.001(3) 0.000 0.000
C5 0.115(10) 0.240(18) 0.012(3) 0.001(5) 0.008(4) -0.131(12)

loop_
_atom_type_symbol
_atom_type_description
_atom_type_scat_dispersion_real
_atom_type_scat_dispersion_imag
_atom_type_scat_source
C C 0.0033 0.0016 'International Tables Vol C Tables 4.2.6.8 and 6.1.1.4'
H H 0.0000 0.0000 'International Tables Vol C Tables 4.2.6.8 and 6.1.1.4'
N N 0.0061 0.0033 'International Tables Vol C Tables 4.2.6.8 and 6.1.1.4'
O O 0.0106 0.0060 'International Tables Vol C Tables 4.2.6.8 and 6.1.1.4'
Zn Zn 0.2839 1.4301 'International Tables Vol C Tables 4.2.6.8 and 6.1.1.4'

loop_
_geom_angle_atom_site_label_1
_geom_angle_atom_site_label_2
_geom_angle_atom_site_label_3
_geom_angle
_geom_angle_site_symmetry_1
_geom_angle_site_symmetry_3
O1 Zn1 O1 89.8(2) 2 12
O1 Zn1 O1 86.3(2) 2 11
O1 Zn1 O1 158.78(18) 12 11
O1 Zn1 O1 158.78(18) 2 .
O1 Zn1 O1 86.3(2) 12 .
O1 Zn1 O1 89.8(2) 11 .
O1 Zn1 N1 100.61(9) 2 .
O1 Zn1 N1 100.61(9) 12 .
O1 Zn1 N1 100.61(9) 11 .
O1 Zn1 N1 100.61(9) . .
O1 Zn1 Zn1 79.39(9) 2 9_556
O1 Zn1 Zn1 79.39(9) 12 9_556
O1 Zn1 Zn1 79.39(9) 11 9_556
O1 Zn1 Zn1 79.39(9) . 9_556
N1 Zn1 Zn1 180.0 . 9_556
C1 O1 Zn1 128.1(3) . .
C4 N1 C4 136.8(9) . 2
C4 N1 C5 54.9(6) . .
C4 N1 C5 107.6(6) 2 .
C4 N1 C5 54.9(6) . 12
C4 N1 C5 107.6(6) 2 12
C5 N1 C5 106.4(12) . 12
C4 N1 C5 107.6(6) . 11
C4 N1 C5 54.9(6) 2 11
C5 N1 C5 56.3(12) . 11
C5 N1 C5 136.7(7) 12 11
C4 N1 C5 107.6(6) . 2
C4 N1 C5 54.9(6) 2 2
C5 N1 C5 136.7(7) . 2
C5 N1 C5 56.4(12) 12 2
C5 N1 C5 106.4(12) 11 2
C4 N1 Zn1 111.6(5) . .
C4 N1 Zn1 111.6(5) 2 .
C5 N1 Zn1 111.6(4) . .
C5 N1 Zn1 111.6(4) 12 .
C5 N1 Zn1 111.6(4) 11 .
C5 N1 Zn1 111.6(4) 2 .
O1 C1 O1 125.0(4) . 10_556
O1 C1 C2 117.47(19) . .
O1 C1 C2 117.47(19) 10_556 .
C3 C2 C3 117.8(4) 10_556 .
C3 C2 C1 121.1(2) 10_556 .
C3 C2 C1 121.1(2) . .
C2 C3 C3 121.1(2) . 6
N1 C4 C4 111.6(5) . 10
N1 C5 C5 111.6(4) . 10
C2S C1S C2S 120.9(12) . 11
C2S C2S C1S 119.5(6) 3_656 .
C4S C3S C5S 119.8(17) . .
C4S C4S C3S 119.3(9) 10 .
C3S C5S C5S 119.5(6) . 10

loop_
_geom_bond_atom_site_label_1
_geom_bond_atom_site_label_2
_geom_bond_distance
_geom_bond_site_symmetry_2
Zn1 O1 2.028(2) 2
Zn1 O1 2.028(2) 12
Zn1 O1 2.028(2) 11
Zn1 O1 2.028(2) .
Zn1 N1 2.077(4) .
Zn1 Zn1 2.9599(12) 9_556
O1 C1 1.248(3) .
N1 C4 1.445(10) .
N1 C4 1.445(10) 2
N1 C5 1.460(9) .
N1 C5 1.460(9) 12
N1 C5 1.460(9) 11
N1 C5 1.460(9) 2
C1 O1 1.248(3) 10_556
C1 C2 1.498(5) .
C2 C3 1.376(4) 10_556
C2 C3 1.376(4) .
C3 C3 1.392(7) 6
C4 C4 1.54(2) 10
C5 C5 1.523(14) 10
C1S C2S 1.380(9) .
C1S C2S 1.380(9) 11
C2S C2S 1.40(2) 3_656
C3S C4S 1.374(19) .
C3S C5S 1.391(16) .
C4S C4S 1.42(4) 10
C5S C5S 1.398(17) 10
